data_4123213
loop_
_publ_author_name
'Koppaka, Anjaneyulu'
'Zhu, Lei'
'Yempally, Veeranna'
'Isrow, Derek'
'Pellechia, Perry J.'
'Captain, Burjor'

_publ_section_title
;
 Pendant Alkyl and Aryl Groups on Tin Control Complex Geometry and
 Reactivity with H2/D2 in Pt(SnR3)2(CNBu(t))2 (R = Bu(t), Pr(i), Ph,
 Mesityl).
;
_journal_issue 1
_journal_name_full 'Journal of the American Chemical Society'
_journal_page_first 445
_journal_page_last 456
_journal_paper_doi 10.1021/ja511295h
_journal_volume 137
_journal_year 2015
_chemical_formula_sum 'C28 H60 N2 Pt Sn2'
_chemical_formula_weight 857.25
_chemical_name_systematic
; 
 ? 
;
_space_group_IT_number 62
_symmetry_cell_setting orthorhombic
_symmetry_space_group_name_Hall '-P 2ac 2n'
_symmetry_space_group_name_H-M 'P n m a'
_atom_sites_solution_hydrogens geom
_atom_sites_solution_primary direct
_atom_sites_solution_secondary difmap
_audit_creation_method SHELXL-97
_cell_angle_alpha 90.00
_cell_angle_beta 90.00
_cell_angle_gamma 90.00
_cell_formula_units_Z 4
_cell_length_a 12.8184(5)
_cell_length_b 20.1485(8)
_cell_length_c 14.4433(6)
_cell_measurement_reflns_used 9907
_cell_measurement_temperature 296(2)
_cell_measurement_theta_max 28.45
_cell_measurement_theta_min 2.35
_cell_volume 3730.3(3)
_computing_cell_refinement 'SAINT+  V7.46A (Bruker, 2007)'
_computing_data_collection 'APEX2 v2.2-0 (Bruker, 2007)'
_computing_data_reduction 'SAINT+  V7.46A (Bruker, 2007)'
_computing_molecular_graphics 'XSHELL v4.02 (Bruker, 2000)'
_computing_publication_material 'XCIF v6.12 (Bruker, 2001)'
_computing_structure_refinement 'SHELXL-97 (Sheldrick, 2008)'
_computing_structure_solution 'SHELXS-97 (Sheldrick, 2008)'
_diffrn_ambient_temperature 296(2)
_diffrn_measured_fraction_theta_full 1.000
_diffrn_measured_fraction_theta_max 1.000
_diffrn_measurement_device_type 'Bruker SMART APEX2 CCD diffractometer'
_diffrn_measurement_method 'omega scans'
_diffrn_radiation_monochromator graphite
_diffrn_radiation_source 'fine-focus sealed tube'
_diffrn_radiation_type MoK\a
_diffrn_radiation_wavelength 0.71073
_diffrn_reflns_av_R_equivalents 0.0451
_diffrn_reflns_av_sigmaI/netI 0.0263
_diffrn_reflns_limit_h_max 16
_diffrn_reflns_limit_h_min -16
_diffrn_reflns_limit_k_max 26
_diffrn_reflns_limit_k_min -26
_diffrn_reflns_limit_l_max 19
_diffrn_reflns_limit_l_min -19
_diffrn_reflns_number 36435
_diffrn_reflns_theta_full 28.00
_diffrn_reflns_theta_max 28.00
_diffrn_reflns_theta_min 1.73
_exptl_absorpt_coefficient_mu 5.085
_exptl_absorpt_correction_T_max 0.6303
_exptl_absorpt_correction_T_min 0.3107
_exptl_absorpt_correction_type multi-scan
_exptl_absorpt_process_details '(SADABS 2007/4 Bruker)'
_exptl_crystal_colour red
_exptl_crystal_density_diffrn 1.526
_exptl_crystal_density_method 'not measured'
_exptl_crystal_description Block
_exptl_crystal_F_000 1680
_exptl_crystal_size_max 0.30
_exptl_crystal_size_mid 0.20
_exptl_crystal_size_min 0.10
_refine_diff_density_max 0.952
_refine_diff_density_min -0.580
_refine_diff_density_rms 0.095
_refine_ls_extinction_coef 0.00101(6)
_refine_ls_extinction_expression Fc^*^=kFc[1+0.001xFc^2^\l^3^/sin(2\q)]^-1/4^
_refine_ls_extinction_method SHELXL
_refine_ls_goodness_of_fit_ref 1.090
_refine_ls_hydrogen_treatment constr
_refine_ls_matrix_type full
_refine_ls_number_parameters 164
_refine_ls_number_reflns 4630
_refine_ls_number_restraints 0
_refine_ls_restrained_S_all 1.090
_refine_ls_R_factor_all 0.0439
_refine_ls_R_factor_gt 0.0264
_refine_ls_shift/su_max 0.003
_refine_ls_shift/su_mean 0.000
_refine_ls_structure_factor_coef Fsqd
_refine_ls_weighting_details 'calc w=1/[\s^2^(Fo^2^)+(0.0238P)^2^+4.8550P] where P=(Fo^2^+2Fc^2^)/3'
_refine_ls_weighting_scheme calc
_refine_ls_wR_factor_gt 0.0630
_refine_ls_wR_factor_ref 0.0763
_reflns_number_gt 3423
_reflns_number_total 4630
_reflns_threshold_expression >2sigma(I)
_cod_data_source_file ja511295h_si_007.cif
_cod_data_source_block pnma
_cod_depositor_comments
;
The following automatic conversions were performed:

'_symmetry_cell_setting' value 'Orthorhombic' changed to
'orthorhombic' according to
/home/saulius/struct/COD-crude-data--automatic-downloads/rss-feeds/ACS/lib/dictionaries/cif_core.dic
dictionary named 'cif_core.dic' version 2.4.2 from 2011-04-26.

Automatic conversion script
Id: cif_fix_values 2935 2014-11-11 08:27:57Z andrius 

 Adding full bibliography for 4123210--4123218.cif.
;
_cod_original_sg_symbol_H-M Pnma
_cod_database_code 4123213

loop_
_symmetry_equiv_pos_as_xyz
'x, y, z'
'-x+1/2, -y, z+1/2'
'-x, y+1/2, -z'
'x+1/2, -y+1/2, -z+1/2'
'-x, -y, -z'
'x-1/2, y, -z-1/2'
'x, -y-1/2, z'
'-x-1/2, y-1/2, z-1/2'

loop_
_atom_site_label
_atom_site_type_symbol
_atom_site_fract_x
_atom_site_fract_y
_atom_site_fract_z
_atom_site_U_iso_or_equiv
_atom_site_adp_type
_atom_site_occupancy
_atom_site_symmetry_multiplicity
_atom_site_calc_flag
_atom_site_refinement_flags
Pt1 Pt 0.238872(17) 0.7500 0.023992(13) 0.04572(8) Uani 1 2 d S
Sn1 Sn 0.23601(2) 0.619064(12) 0.020287(19) 0.05149(10) Uani 1 1 d .
N1 N 0.2519(4) 0.7500 -0.1880(3) 0.0639(14) Uani 1 2 d S
C1 C 0.2475(4) 0.7500 -0.1074(4) 0.0488(12) Uani 1 2 d S
C2 C 0.2191(5) 0.7500 0.1564(5) 0.0601(15) Uani 1 2 d S
N2 N 0.2050(5) 0.7500 0.2344(4) 0.0742(15) Uani 1 2 d S
C3 C 0.2556(6) 0.7500 -0.2882(4) 0.0676(18) Uani 1 2 d S
C5 C 0.0792(4) 0.5856(3) -0.0164(4) 0.0844(16) Uani 1 1 d .
H5 H 0.0778 0.5372 -0.0086 0.101 Uiso 1 1 calc R
C6 C 0.2680(5) 0.5698(3) 0.1521(4) 0.0957(19) Uani 1 1 d .
H6 H 0.2181 0.5882 0.1967 0.115 Uiso 1 1 calc R
C4 C 0.1827(10) 0.7500 0.3313(5) 0.101(3) Uani 1 2 d S
C7 C 0.3377(5) 0.5791(2) -0.0880(4) 0.0848(15) Uani 1 1 d .
H7 H 0.3059 0.5934 -0.1464 0.102 Uiso 1 1 calc R
C13 C 0.0546(5) 0.5999(4) -0.1173(5) 0.130(3) Uani 1 1 d .
H13A H -0.0156 0.5862 -0.1307 0.195 Uiso 1 1 calc R
H13B H 0.1022 0.5760 -0.1562 0.195 Uiso 1 1 calc R
H13C H 0.0614 0.6467 -0.1288 0.195 Uiso 1 1 calc R
C17 C 0.3386(6) 0.5040(3) -0.0928(5) 0.123(2) Uani 1 1 d .
H17A H 0.3750 0.4901 -0.1475 0.185 Uiso 1 1 calc R
H17B H 0.2682 0.4879 -0.0947 0.185 Uiso 1 1 calc R
H17C H 0.3732 0.4866 -0.0391 0.185 Uiso 1 1 calc R
C9 C 0.2109(13) 0.6923(6) -0.3223(6) 0.327(12) Uani 1 1 d .
H9A H 0.1364 0.6969 -0.3230 0.490 Uiso 1 1 calc R
H9B H 0.2298 0.6556 -0.2833 0.490 Uiso 1 1 calc R
H9C H 0.2356 0.6843 -0.3840 0.490 Uiso 1 1 calc R
C15 C 0.2476(7) 0.4962(3) 0.1487(6) 0.173(5) Uani 1 1 d .
H15A H 0.2875 0.4767 0.0994 0.260 Uiso 1 1 calc R
H15B H 0.1747 0.4884 0.1381 0.260 Uiso 1 1 calc R
H15C H 0.2678 0.4764 0.2065 0.260 Uiso 1 1 calc R
C16 C 0.4439(5) 0.6087(4) -0.0886(6) 0.125(3) Uani 1 1 d .
H16A H 0.4798 0.5969 -0.0326 0.188 Uiso 1 1 calc R
H16B H 0.4385 0.6561 -0.0928 0.188 Uiso 1 1 calc R
H16C H 0.4822 0.5922 -0.1410 0.188 Uiso 1 1 calc R
C10 C 0.2145(16) 0.6949(7) 0.3729(7) 0.44(2) Uani 1 1 d .
H10A H 0.2323 0.6623 0.3271 0.658 Uiso 1 1 calc R
H10B H 0.1595 0.6781 0.4115 0.658 Uiso 1 1 calc R
H10C H 0.2746 0.7045 0.4103 0.658 Uiso 1 1 calc R
C14 C 0.3728(6) 0.5846(4) 0.1890(5) 0.145(3) Uani 1 1 d .
H14A H 0.3813 0.5632 0.2479 0.218 Uiso 1 1 calc R
H14B H 0.3805 0.6317 0.1964 0.218 Uiso 1 1 calc R
H14C H 0.4247 0.5684 0.1467 0.218 Uiso 1 1 calc R
C12 C -0.0012(6) 0.6139(4) 0.0472(6) 0.162(4) Uani 1 1 d .
H12A H -0.0004 0.6615 0.0428 0.243 Uiso 1 1 calc R
H12B H 0.0140 0.6009 0.1097 0.243 Uiso 1 1 calc R
H12C H -0.0689 0.5976 0.0300 0.243 Uiso 1 1 calc R
C8 C 0.3647(14) 0.7500 -0.3150(9) 0.312(14) Uani 1 2 d S
H8A H 0.4053 0.7282 -0.2681 0.468 Uiso 0.50 1 calc PR
H8B H 0.3884 0.7949 -0.3220 0.468 Uiso 0.50 1 calc PR
H8C H 0.3726 0.7269 -0.3727 0.468 Uiso 0.50 1 calc PR
C11 C 0.0709(17) 0.7500 0.3404(13) 0.41(2) Uani 1 2 d S
H11A H 0.0459 0.7051 0.3411 0.622 Uiso 0.50 1 calc PR
H11B H 0.0405 0.7733 0.2891 0.622 Uiso 0.50 1 calc PR
H11C H 0.0517 0.7716 0.3972 0.622 Uiso 0.50 1 calc PR

loop_
_atom_site_aniso_label
_atom_site_aniso_U_11
_atom_site_aniso_U_22
_atom_site_aniso_U_33
_atom_site_aniso_U_23
_atom_site_aniso_U_13
_atom_site_aniso_U_12
Pt1 0.06935(16) 0.02777(11) 0.04005(12) 0.000 0.00175(10) 0.000
Sn1 0.0725(2) 0.02830(14) 0.05362(18) 0.00130(10) -0.00002(13) -0.00098(10)
N1 0.093(4) 0.061(3) 0.038(2) 0.000 0.005(2) 0.000
C1 0.070(4) 0.027(2) 0.050(3) 0.000 -0.002(3) 0.000
C2 0.085(4) 0.039(3) 0.056(4) 0.000 -0.001(3) 0.000
N2 0.107(4) 0.066(3) 0.049(3) 0.000 0.005(3) 0.000
C3 0.102(5) 0.066(4) 0.035(3) 0.000 0.010(3) 0.000
C5 0.080(4) 0.057(3) 0.116(5) -0.001(3) 0.006(3) -0.015(3)
C6 0.152(6) 0.058(3) 0.078(3) 0.020(3) -0.016(4) 0.001(3)
C4 0.176(10) 0.080(5) 0.048(4) 0.000 0.021(5) 0.000
C7 0.094(4) 0.063(3) 0.097(4) -0.013(3) 0.010(3) 0.018(3)
C13 0.094(5) 0.152(7) 0.145(7) 0.012(5) -0.039(4) -0.021(5)
C17 0.164(7) 0.070(4) 0.135(6) -0.032(4) 0.006(5) 0.040(4)
C9 0.64(3) 0.283(15) 0.056(5) -0.023(6) 0.000(9) -0.280(17)
C15 0.345(16) 0.059(4) 0.115(6) 0.041(4) -0.024(6) -0.015(5)
C16 0.092(5) 0.133(6) 0.151(7) 0.008(5) 0.033(4) 0.024(4)
C10 0.88(5) 0.36(2) 0.078(6) 0.066(8) 0.089(13) 0.44(3)
C14 0.169(8) 0.138(6) 0.130(6) 0.029(5) -0.054(6) 0.017(6)
C12 0.093(5) 0.177(9) 0.216(9) -0.051(7) 0.067(6) -0.029(5)
C8 0.207(17) 0.65(5) 0.080(9) 0.000 0.060(10) 0.000
C11 0.26(2) 0.84(7) 0.152(17) 0.000 0.122(17) 0.000

loop_
_atom_type_symbol
_atom_type_description
_atom_type_scat_dispersion_real
_atom_type_scat_dispersion_imag
_atom_type_scat_source
C C 0.0033 0.0016 'International Tables Vol C Tables 4.2.6.8 and 6.1.1.4'
H H 0.0000 0.0000 'International Tables Vol C Tables 4.2.6.8 and 6.1.1.4'
N N 0.0061 0.0033 'International Tables Vol C Tables 4.2.6.8 and 6.1.1.4'
Sn Sn -0.6537 1.4246 'International Tables Vol C Tables 4.2.6.8 and 6.1.1.4'
Pt Pt -1.7033 8.3905 'International Tables Vol C Tables 4.2.6.8 and 6.1.1.4'

loop_
_geom_angle_atom_site_label_1
_geom_angle_atom_site_label_2
_geom_angle_atom_site_label_3
_geom_angle
_geom_angle_site_symmetry_1
_geom_angle_site_symmetry_3
C1 Pt1 C2 175.8(3) . .
C1 Pt1 Sn1 88.886(7) . 7_575
C2 Pt1 Sn1 91.047(8) . 7_575
C1 Pt1 Sn1 88.886(7) . .
C2 Pt1 Sn1 91.047(8) . .
Sn1 Pt1 Sn1 177.183(15) 7_575 .
C6 Sn1 C5 104.1(2) . .
C6 Sn1 C7 110.1(2) . .
C5 Sn1 C7 105.1(2) . .
C6 Sn1 Pt1 115.70(16) . .
C5 Sn1 Pt1 109.06(15) . .
C7 Sn1 Pt1 111.96(14) . .
C1 N1 C3 179.1(6) . .
N1 C1 Pt1 179.5(5) . .
N2 C2 Pt1 178.5(7) . .
C2 N2 C4 177.6(9) . .
C9 C3 C9 114.0(14) 7_575 .
C9 C3 N1 109.9(5) 7_575 .
C9 C3 N1 109.9(5) . .
C9 C3 C8 107.7(8) 7_575 .
C9 C3 C8 107.7(8) . .
N1 C3 C8 107.4(8) . .
C12 C5 C13 111.9(6) . .
C12 C5 Sn1 111.5(4) . .
C13 C5 Sn1 111.4(4) . .
C14 C6 C15 111.5(6) . .
C14 C6 Sn1 113.2(4) . .
C15 C6 Sn1 112.7(5) . .
C10 C4 C10 113.6(18) . 7_575
C10 C4 N2 112.5(7) . .
C10 C4 N2 112.5(7) 7_575 .
C10 C4 C11 105.3(11) . .
C10 C4 C11 105.3(11) 7_575 .
N2 C4 C11 106.8(11) . .
C16 C7 C17 113.2(5) . .
C16 C7 Sn1 113.7(4) . .
C17 C7 Sn1 113.9(4) . .

loop_
_geom_bond_atom_site_label_1
_geom_bond_atom_site_label_2
_geom_bond_distance
_geom_bond_site_symmetry_2
Pt1 C1 1.902(6) .
Pt1 C2 1.929(7) .
Pt1 Sn1 2.6390(3) 7_575
Pt1 Sn1 2.6390(3) .
Sn1 C6 2.185(5) .
Sn1 C5 2.185(5) .
Sn1 C7 2.190(5) .
N1 C1 1.165(7) .
N1 C3 1.448(7) .
C2 N2 1.141(8) .
N2 C4 1.429(9) .
C3 C9 1.387(9) 7_575
C3 C9 1.387(9) .
C3 C8 1.451(16) .
C5 C12 1.495(8) .
C5 C13 1.519(8) .
C6 C14 1.476(8) .
C6 C15 1.508(8) .
C4 C10 1.327(11) .
C4 C10 1.327(11) 7_575
C4 C11 1.44(2) .
C7 C16 1.487(8) .
C7 C17 1.514(7) .
